data_2224826
loop_
_publ_author_name
'Liang, Qing'
'Chen, Xiaodan'
'Zhang, Huaihong'
'Zou, Zhihong'

_publ_section_title
;
 Aqua[4-chloro-2-(2-pyridylmethyliminomethyl)phenolato]copper(II)
 nitrate monohydrate
;
_journal_coeditor_code ZQ2021
_journal_issue 1
_journal_name_full 'Acta Crystallographica Section E'
_journal_page_first m40
_journal_paper_doi 10.1107/S1600536809052350
_journal_volume 66
_journal_year 2010
_chemical_formula_iupac '[Cu (C13 H10 Cl N2 O) (H2 O)] N O3, H2 O'
_chemical_formula_moiety 'C13 H12 Cl Cu N2 O2 +, N O3 -, H2 O'
_chemical_formula_sum 'C13 H14 Cl Cu N3 O6'
_chemical_formula_weight 407.26
_chemical_name_systematic
;
Aqua[4-chloro-2-(2-pyridylmethyliminomethyl)phenolato]copper(II) nitrate
monohydrate
;
_space_group_IT_number 2
_symmetry_cell_setting triclinic
_symmetry_space_group_name_Hall '-P 1'
_symmetry_space_group_name_H-M 'P -1'
_atom_sites_solution_hydrogens geom
_atom_sites_solution_primary direct
_atom_sites_solution_secondary difmap
_audit_creation_method SHELXL-97
_cell_angle_alpha 106.841(2)
_cell_angle_beta 102.1980(10)
_cell_angle_gamma 92.8970(10)
_cell_formula_units_Z 2
_cell_length_a 7.892(2)
_cell_length_b 8.9741(12)
_cell_length_c 11.8929(15)
_cell_measurement_reflns_used 13380
_cell_measurement_temperature 298(2)
_cell_measurement_theta_max 25.02
_cell_measurement_theta_min 1.84
_cell_volume 782.3(2)
_computing_cell_refinement 'CrystalClear (Rigaku, 2005)'
_computing_data_collection 'CrystalClear (Rigaku, 2005)'
_computing_data_reduction 'CrystalClear (Rigaku, 2005)'
_computing_molecular_graphics 'SHELXTL (Sheldrick, 2008)'
_computing_publication_material 'SHELXTL (Sheldrick, 2008)'
_computing_structure_refinement 'SHELXL97 (Sheldrick, 2008)'
_computing_structure_solution 'SHELXS97 (Sheldrick, 2008)'
_diffrn_ambient_temperature 298(2)
_diffrn_detector_area_resol_mean 8.192
_diffrn_measured_fraction_theta_full 0.984
_diffrn_measured_fraction_theta_max 0.984
_diffrn_measurement_device_type 'Rigaku SCXmini'
_diffrn_measurement_method '\w scans'
_diffrn_radiation_monochromator graphite
_diffrn_radiation_source 'Rotating Anode'
_diffrn_radiation_type MoK\a
_diffrn_radiation_wavelength 0.71073
_diffrn_reflns_av_R_equivalents 0.0160
_diffrn_reflns_av_sigmaI/netI 0.0336
_diffrn_reflns_limit_h_max 9
_diffrn_reflns_limit_h_min -9
_diffrn_reflns_limit_k_max 10
_diffrn_reflns_limit_k_min -8
_diffrn_reflns_limit_l_max 14
_diffrn_reflns_limit_l_min -13
_diffrn_reflns_number 4114
_diffrn_reflns_theta_full 25.02
_diffrn_reflns_theta_max 25.02
_diffrn_reflns_theta_min 1.84
_diffrn_standards_number 0
_exptl_absorpt_coefficient_mu 1.603
_exptl_absorpt_correction_T_max 0.6449
_exptl_absorpt_correction_T_min 0.5196
_exptl_absorpt_correction_type multi-scan
_exptl_absorpt_process_details '(CrystalClear; Rigaku, 2005)'
_exptl_crystal_colour 'dark blue'
_exptl_crystal_density_diffrn 1.729
_exptl_crystal_density_method 'not measured'
_exptl_crystal_description Prism
_exptl_crystal_F_000 414
_exptl_crystal_size_max 0.47
_exptl_crystal_size_mid 0.41
_exptl_crystal_size_min 0.30
_refine_diff_density_max 0.401
_refine_diff_density_min -0.394
_refine_ls_extinction_coef 0.0320(19)
_refine_ls_extinction_expression Fc^*^=kFc[1+0.001xFc^2^\l^3^/sin(2\q)]^-1/4^
_refine_ls_extinction_method 'SHELXL97 (Sheldrick, 2008)'
_refine_ls_goodness_of_fit_ref 1.059
_refine_ls_hydrogen_treatment constr
_refine_ls_matrix_type full
_refine_ls_number_parameters 218
_refine_ls_number_reflns 2714
_refine_ls_number_restraints 1
_refine_ls_restrained_S_all 1.274
_refine_ls_R_factor_all 0.0406
_refine_ls_R_factor_gt 0.0302
_refine_ls_shift/su_max 0.001
_refine_ls_shift/su_mean 0.000
_refine_ls_structure_factor_coef Fsqd
_refine_ls_weighting_details 'calc w=1/[\s^2^(Fo^2^)+(0.0271P)^2^+0.5072P] where P=(Fo^2^+2Fc^2^)/3'
_refine_ls_weighting_scheme calc
_refine_ls_wR_factor_gt 0.0678
_refine_ls_wR_factor_ref 0.0743
_reflns_number_gt 2280
_reflns_number_total 2714
_reflns_threshold_expression I>2sigma(I)
_cod_data_source_file zq2021.cif
_cod_data_source_block I
_cod_database_code 2224826
_cod_database_fobs_code 2224826

loop_
_symmetry_equiv_pos_as_xyz
'x, y, z'
'-x, -y, -z'

loop_
_atom_site_type_symbol
_atom_site_label
_atom_site_fract_x
_atom_site_fract_y
_atom_site_fract_z
_atom_site_U_iso_or_equiv
_atom_site_adp_type
_atom_site_calc_flag
_atom_site_refinement_flags
_atom_site_occupancy
_atom_site_disorder_assembly
_atom_site_disorder_group
Cu Cu1 0.19716(5) 0.40689(4) 0.59865(3) 0.03271(17) Uani d D 1 . .
Cl Cl1 0.01878(15) 0.28462(12) -0.04586(8) 0.0556(3) Uani d . 1 . .
N N1 0.2799(3) 0.5546(3) 0.5259(2) 0.0322(6) Uani d . 1 . .
N N2 0.3181(3) 0.5696(3) 0.7513(2) 0.0329(6) Uani d . 1 . .
N N3 0.4694(4) 0.1517(4) 0.6974(3) 0.0448(7) Uani d . 1 . .
O O1 0.0888(3) 0.2574(2) 0.44856(19) 0.0391(6) Uani d . 1 . .
O O2 0.0886(3) 0.2783(3) 0.6801(2) 0.0380(6) Uani d . 1 . .
H H2A 0.1681 0.2270 0.7049 0.046 Uiso d R 1 . .
H H2B 0.0040 0.2104 0.6350 0.046 Uiso d R 1 . .
O O3 0.4553(4) 0.2453(3) 0.6385(3) 0.0632(8) Uani d D 1 . .
O O4 0.5942(5) 0.0744(5) 0.6999(4) 0.0921(12) Uani d . 1 . .
O O5 0.3572(3) 0.1310(3) 0.7528(2) 0.0513(7) Uani d . 1 . .
O O6 0.8275(3) 0.0554(3) 0.5520(2) 0.0496(7) Uani d . 1 . .
H H6A 0.8662 -0.0326 0.5462 0.059 Uiso d R 1 . .
H H6B 0.7557 0.0650 0.5970 0.059 Uiso d R 1 . .
C C1 0.2497(4) 0.5376(4) 0.4119(3) 0.0322(7) Uani d . 1 . .
H H1 0.2942 0.6191 0.3888 0.039 Uiso calc R 1 . .
C C2 0.1531(4) 0.4032(4) 0.3176(3) 0.0304(7) Uani d . 1 . .
C C3 0.0765(4) 0.2710(4) 0.3398(3) 0.0323(7) Uani d . 1 . .
C C4 -0.0198(5) 0.1487(4) 0.2394(3) 0.0381(8) Uani d . 1 . .
H H4 -0.0726 0.0618 0.2520 0.046 Uiso calc R 1 . .
C C5 -0.0380(5) 0.1543(4) 0.1237(3) 0.0395(8) Uani d . 1 . .
H H5 -0.1028 0.0722 0.0589 0.047 Uiso calc R 1 . .
C C6 0.0411(5) 0.2835(4) 0.1032(3) 0.0375(8) Uani d . 1 . .
C C7 0.1338(4) 0.4054(4) 0.1972(3) 0.0377(8) Uani d . 1 . .
H H7 0.1850 0.4911 0.1822 0.045 Uiso calc R 1 . .
C C8 0.3778(5) 0.7018(4) 0.6111(3) 0.0382(8) Uani d . 1 . .
H H8A 0.3138 0.7891 0.6030 0.046 Uiso calc R 1 . .
H H8B 0.4901 0.7184 0.5928 0.046 Uiso calc R 1 . .
C C9 0.4047(4) 0.6945(4) 0.7380(3) 0.0328(7) Uani d . 1 . .
C C10 0.5091(5) 0.8088(4) 0.8357(3) 0.0420(9) Uani d . 1 . .
H H10 0.5697 0.8927 0.8243 0.050 Uiso calc R 1 . .
C C11 0.5229(5) 0.7975(4) 0.9502(3) 0.0455(9) Uani d . 1 . .
H H11 0.5938 0.8729 1.0171 0.055 Uiso calc R 1 . .
C C12 0.4294(5) 0.6720(4) 0.9639(3) 0.0458(9) Uani d . 1 . .
H H12 0.4340 0.6634 1.0405 0.055 Uiso calc R 1 . .
C C13 0.3297(5) 0.5603(4) 0.8633(3) 0.0417(9) Uani d . 1 . .
H H13 0.2682 0.4755 0.8730 0.050 Uiso calc R 1 . .

loop_
_atom_site_aniso_label
_atom_site_aniso_U_11
_atom_site_aniso_U_22
_atom_site_aniso_U_33
_atom_site_aniso_U_12
_atom_site_aniso_U_13
_atom_site_aniso_U_23
Cu1 0.0408(3) 0.0262(2) 0.0313(2) -0.00137(16) 0.00910(17) 0.00954(17)
Cl1 0.0840(8) 0.0510(6) 0.0315(5) 0.0041(5) 0.0125(5) 0.0137(4)
N1 0.0379(16) 0.0245(14) 0.0342(15) -0.0011(11) 0.0080(12) 0.0102(12)
N2 0.0406(16) 0.0255(14) 0.0325(15) 0.0042(12) 0.0070(12) 0.0101(12)
N3 0.0422(19) 0.0434(18) 0.0477(19) -0.0011(15) 0.0108(15) 0.0134(15)
O1 0.0565(15) 0.0288(12) 0.0320(13) -0.0077(11) 0.0110(11) 0.0112(10)
O2 0.0428(14) 0.0348(13) 0.0371(13) -0.0023(10) 0.0100(10) 0.0131(11)
O3 0.0651(19) 0.0525(17) 0.093(2) 0.0078(14) 0.0379(17) 0.0412(17)
O4 0.071(2) 0.121(3) 0.132(3) 0.050(2) 0.055(2) 0.083(3)
O5 0.0485(16) 0.0679(18) 0.0474(15) 0.0065(13) 0.0170(13) 0.0288(14)
O6 0.0546(16) 0.0384(14) 0.0572(16) -0.0014(12) 0.0160(13) 0.0162(13)
C1 0.0331(18) 0.0297(17) 0.0395(19) 0.0029(14) 0.0115(14) 0.0174(15)
C2 0.0323(17) 0.0266(16) 0.0342(17) 0.0037(13) 0.0081(14) 0.0119(14)
C3 0.0364(18) 0.0289(17) 0.0338(18) 0.0060(14) 0.0105(14) 0.0111(14)
C4 0.046(2) 0.0278(18) 0.0387(19) -0.0032(15) 0.0114(16) 0.0083(15)
C5 0.044(2) 0.0333(19) 0.0356(19) 0.0023(16) 0.0081(15) 0.0043(15)
C6 0.045(2) 0.0371(19) 0.0306(18) 0.0078(16) 0.0102(15) 0.0099(16)
C7 0.042(2) 0.0374(19) 0.0407(19) 0.0049(16) 0.0134(15) 0.0194(16)
C8 0.045(2) 0.0274(17) 0.0402(19) -0.0051(15) 0.0077(16) 0.0113(15)
C9 0.0339(18) 0.0261(17) 0.0377(18) 0.0064(14) 0.0072(14) 0.0091(15)
C10 0.043(2) 0.0322(19) 0.046(2) -0.0008(16) 0.0046(16) 0.0095(17)
C11 0.051(2) 0.037(2) 0.038(2) 0.0044(17) -0.0016(17) 0.0046(17)
C12 0.062(3) 0.039(2) 0.0327(19) 0.0069(18) 0.0041(17) 0.0095(17)
C13 0.054(2) 0.0351(19) 0.0377(19) 0.0024(17) 0.0105(17) 0.0140(16)

loop_
_atom_type_symbol
_atom_type_description
_atom_type_scat_dispersion_real
_atom_type_scat_dispersion_imag
_atom_type_scat_source
C C 0.0033 0.0016 'International Tables Vol C Tables 4.2.6.8 and 6.1.1.4'
H H 0.0000 0.0000 'International Tables Vol C Tables 4.2.6.8 and 6.1.1.4'
O O 0.0106 0.0060 'International Tables Vol C Tables 4.2.6.8 and 6.1.1.4'
N N 0.0061 0.0033 'International Tables Vol C Tables 4.2.6.8 and 6.1.1.4'
Cl Cl 0.1484 0.1585 'International Tables Vol C Tables 4.2.6.8 and 6.1.1.4'
Cu Cu 0.3201 1.2651 'International Tables Vol C Tables 4.2.6.8 and 6.1.1.4'

loop_
_geom_angle_atom_site_label_1
_geom_angle_atom_site_label_2
_geom_angle_atom_site_label_3
_geom_angle_site_symmetry_1
_geom_angle_site_symmetry_3
_geom_angle
_geom_angle_publ_flag
O1 Cu1 N1 . . 93.94(10) y
O1 Cu1 O2 . . 88.85(9) y
N1 Cu1 O2 . . 171.60(10) y
O1 Cu1 N2 . . 176.81(10) y
N1 Cu1 N2 . . 82.98(11) y
O2 Cu1 N2 . . 94.32(10) y
C1 N1 C8 . . 118.5(3) ?
C1 N1 Cu1 . . 125.9(2) ?
C8 N1 Cu1 . . 115.6(2) ?
C13 N2 C9 . . 118.7(3) ?
C13 N2 Cu1 . . 125.8(2) ?
C9 N2 Cu1 . . 115.3(2) ?
O4 N3 O3 . . 120.0(3) ?
O4 N3 O5 . . 118.9(3) ?
O3 N3 O5 . . 121.1(3) ?
C3 O1 Cu1 . . 127.6(2) ?
Cu1 O2 H2A . . 105.5 ?
Cu1 O2 H2B . . 115.4 ?
H2A O2 H2B . . 106.1 ?
H6A O6 H6B . . 107.8 ?
N1 C1 C2 . . 125.3(3) ?
N1 C1 H1 . . 117.3 ?
C2 C1 H1 . . 117.3 ?
C7 C2 C3 . . 119.4(3) ?
C7 C2 C1 . . 117.3(3) ?
C3 C2 C1 . . 123.4(3) ?
O1 C3 C4 . . 118.5(3) ?
O1 C3 C2 . . 123.8(3) ?
C4 C3 C2 . . 117.7(3) ?
C5 C4 C3 . . 121.8(3) ?
C5 C4 H4 . . 119.1 ?
C3 C4 H4 . . 119.1 ?
C4 C5 C6 . . 119.9(3) ?
C4 C5 H5 . . 120.1 ?
C6 C5 H5 . . 120.1 ?
C7 C6 C5 . . 120.6(3) ?
C7 C6 Cl1 . . 120.8(3) ?
C5 C6 Cl1 . . 118.5(3) ?
C6 C7 C2 . . 120.6(3) ?
C6 C7 H7 . . 119.7 ?
C2 C7 H7 . . 119.7 ?
N1 C8 C9 . . 109.7(3) ?
N1 C8 H8A . . 109.7 ?
C9 C8 H8A . . 109.7 ?
N1 C8 H8B . . 109.7 ?
C9 C8 H8B . . 109.7 ?
H8A C8 H8B . . 108.2 ?
N2 C9 C10 . . 121.7(3) ?
N2 C9 C8 . . 115.8(3) ?
C10 C9 C8 . . 122.5(3) ?
C11 C10 C9 . . 119.5(3) ?
C11 C10 H10 . . 120.3 ?
C9 C10 H10 . . 120.3 ?
C10 C11 C12 . . 118.7(3) ?
C10 C11 H11 . . 120.6 ?
C12 C11 H11 . . 120.6 ?
C13 C12 C11 . . 119.4(3) ?
C13 C12 H12 . . 120.3 ?
C11 C12 H12 . . 120.3 ?
N2 C13 C12 . . 122.1(3) ?
N2 C13 H13 . . 119.0 ?
C12 C13 H13 . . 119.0 ?

loop_
_geom_bond_atom_site_label_1
_geom_bond_atom_site_label_2
_geom_bond_site_symmetry_2
_geom_bond_distance
_geom_bond_publ_flag
Cu1 O1 . 1.889(2) y
Cu1 N1 . 1.936(3) y
Cu1 O2 . 1.975(2) y
Cu1 N2 . 1.982(3) y
Cl1 C6 . 1.747(3) ?
N1 C1 . 1.288(4) ?
N1 C8 . 1.469(4) ?
N2 C13 . 1.343(4) ?
N2 C9 . 1.349(4) ?
N3 O4 . 1.233(4) ?
N3 O3 . 1.236(4) ?
N3 O5 . 1.247(4) ?
O1 C3 . 1.318(4) ?
O2 H2A . 0.8500 ?
O2 H2B . 0.8500 ?
O6 H6A . 0.8500 ?
O6 H6B . 0.8499 ?
C1 C2 . 1.433(4) ?
C1 H1 . 0.9300 ?
C2 C7 . 1.414(4) ?
C2 C3 . 1.421(4) ?
C3 C4 . 1.407(4) ?
C4 C5 . 1.368(5) ?
C4 H4 . 0.9300 ?
C5 C6 . 1.396(5) ?
C5 H5 . 0.9300 ?
C6 C7 . 1.359(5) ?
C7 H7 . 0.9300 ?
C8 C9 . 1.500(4) ?
C8 H8A . 0.9700 ?
C8 H8B . 0.9700 ?
C9 C10 . 1.379(4) ?
C10 C11 . 1.376(5) ?
C10 H10 . 0.9300 ?
C11 C12 . 1.383(5) ?
C11 H11 . 0.9300 ?
C12 C13 . 1.372(5) ?
C12 H12 . 0.9300 ?
C13 H13 . 0.9300 ?

loop_
_geom_hbond_atom_site_label_D
_geom_hbond_atom_site_label_H
_geom_hbond_atom_site_label_A
_geom_hbond_site_symmetry_A
_geom_hbond_distance_DH
_geom_hbond_distance_HA
_geom_hbond_distance_DA
_geom_hbond_angle_DHA
O2 H2a O5 1_555 0.85 1.829 2.676(4) 173.17
O2 H2a N3 1_555 0.85 2.517 3.253(4) 145.46
O2 H2a O3 1_555 0.85 2.57 3.052(4) 117.12
O2 H2b O6 1_455 0.85 1.811 2.657(4) 173.63
O6 H6a O1 2_656 0.85 2.083 2.915(3) 165.91
O6 H6b O4 1_555 0.85 1.934 2.782(5) 176.61

loop_
_geom_torsion_atom_site_label_1
_geom_torsion_atom_site_label_2
_geom_torsion_atom_site_label_3
_geom_torsion_atom_site_label_4
_geom_torsion_site_symmetry_1
_geom_torsion_site_symmetry_2
_geom_torsion_site_symmetry_3
_geom_torsion_site_symmetry_4
_geom_torsion
_geom_torsion_publ_flag
O1 Cu1 N1 C1 . . . . 2.8(3) ?
O2 Cu1 N1 C1 . . . . -106.3(7) ?
N2 Cu1 N1 C1 . . . . -178.0(3) ?
O1 Cu1 N1 C8 . . . . 179.4(2) ?
O2 Cu1 N1 C8 . . . . 70.3(8) ?
N2 Cu1 N1 C8 . . . . -1.4(2) ?
O1 Cu1 N2 C13 . . . . -163.3(19) ?
N1 Cu1 N2 C13 . . . . -178.8(3) ?
O2 Cu1 N2 C13 . . . . 9.1(3) ?
O1 Cu1 N2 C9 . . . . 12(2) ?
N1 Cu1 N2 C9 . . . . -3.5(2) ?
O2 Cu1 N2 C9 . . . . -175.5(2) ?
N1 Cu1 O1 C3 . . . . -3.4(3) ?
O2 Cu1 O1 C3 . . . . 168.7(3) ?
N2 Cu1 O1 C3 . . . . -19(2) ?
C8 N1 C1 C2 . . . . -178.5(3) ?
Cu1 N1 C1 C2 . . . . -2.0(5) ?
N1 C1 C2 C7 . . . . -179.8(3) ?
N1 C1 C2 C3 . . . . 0.7(5) ?
Cu1 O1 C3 C4 . . . . -176.1(2) ?
Cu1 O1 C3 C2 . . . . 3.1(5) ?
C7 C2 C3 O1 . . . . 179.3(3) ?
C1 C2 C3 O1 . . . . -1.2(5) ?
C7 C2 C3 C4 . . . . -1.5(5) ?
C1 C2 C3 C4 . . . . 178.0(3) ?
O1 C3 C4 C5 . . . . -179.8(3) ?
C2 C3 C4 C5 . . . . 1.0(5) ?
C3 C4 C5 C6 . . . . 0.3(5) ?
C4 C5 C6 C7 . . . . -1.1(5) ?
C4 C5 C6 Cl1 . . . . 178.7(3) ?
C5 C6 C7 C2 . . . . 0.5(5) ?
Cl1 C6 C7 C2 . . . . -179.3(3) ?
C3 C2 C7 C6 . . . . 0.8(5) ?
C1 C2 C7 C6 . . . . -178.7(3) ?
C1 N1 C8 C9 . . . . -177.7(3) ?
Cu1 N1 C8 C9 . . . . 5.5(4) ?
C13 N2 C9 C10 . . . . 2.4(5) ?
Cu1 N2 C9 C10 . . . . -173.3(3) ?
C13 N2 C9 C8 . . . . -176.7(3) ?
Cu1 N2 C9 C8 . . . . 7.6(4) ?
N1 C8 C9 N2 . . . . -8.4(4) ?
N1 C8 C9 C10 . . . . 172.5(3) ?
N2 C9 C10 C11 . . . . -1.4(5) ?
C8 C9 C10 C11 . . . . 177.7(3) ?
C9 C10 C11 C12 . . . . -0.8(5) ?
C10 C11 C12 C13 . . . . 1.8(6) ?
C9 N2 C13 C12 . . . . -1.3(5) ?
Cu1 N2 C13 C12 . . . . 173.9(3) ?
C11 C12 C13 N2 . . . . -0.8(6) ?
